data_7229307
loop_
_publ_author_name
'Hariharan, P. S.'
'Moon, Dohyun'
'Anthony, Philip Philip'

_publ_section_title
;
 Crystallization induced reversible fluorescence switching and alkyl chain
 length dependent thermally stable supercooled organic fluorescent liquid
;
_journal_name_full CrystEngComm
_journal_paper_doi 10.1039/C7CE01650F
_journal_year 2017
_chemical_formula_moiety 'C22 H21 N O2'
_chemical_formula_sum 'C22 H21 N O2'
_chemical_formula_weight 331.40
_chemical_name_systematic 4-(diphenylamino)-2-propoxybenzaldehyde
_space_group_crystal_system monoclinic
_space_group_IT_number 14
_space_group_name_Hall '-P 2yn'
_space_group_name_H-M_alt 'P 1 21/n 1'
_symmetry_space_group_name_Hall '-P 2yn'
_symmetry_space_group_name_H-M 'P 1 21/n 1'
_atom_sites_solution_hydrogens geom
_audit_creation_method SHELXL-2014/7
_audit_update_record
;
2017-08-31 deposited with the CCDC.
2017-10-10 downloaded from the CCDC.
;
_cell_angle_alpha 90
_cell_angle_beta 99.64(3)
_cell_angle_gamma 90
_cell_formula_units_Z 4
_cell_length_a 10.106(2)
_cell_length_b 14.511(3)
_cell_length_c 12.224(2)
_cell_measurement_reflns_used 54701
_cell_measurement_temperature 100(2)
_cell_measurement_theta_max 33.679
_cell_measurement_theta_min 0.349
_cell_volume 1767.3(6)
_computing_cell_refinement '<i>HKL3000sm</i>(Otwinowski & Minor, 1997)'
_computing_data_collection '<i>PAL ADSC Quantum-210 ADX Program</i>(Arvai & Nielsen, 1983)'
_computing_data_reduction '<i>HKL3000sm</i>(Otwinowski & Minor, 1997)'
_computing_molecular_graphics '<i>DIAMOND</i>(Putz, Brandenburg, 2007)'
_computing_publication_material '<i>enCIFer 1.5.1</i>'
_computing_structure_refinement '<i>SHELXL-2014/7</i>(Sheldrick, 2015b)'
_computing_structure_solution '<i>SHELXT-2014/5</i>(Sheldrick, 2015a)'
_diffrn_ambient_temperature 100(2)
_diffrn_measured_fraction_theta_full 0.995
_diffrn_measured_fraction_theta_max 0.996
_diffrn_measurement_device_type 'ADSC Q210 CCD area detector'
_diffrn_measurement_method 'omega scan'
_diffrn_radiation_type synchrotron
_diffrn_radiation_wavelength 0.610
_diffrn_reflns_av_R_equivalents 0.0373
_diffrn_reflns_av_unetI/netI 0.0355
_diffrn_reflns_Laue_measured_fraction_full 0.995
_diffrn_reflns_Laue_measured_fraction_max 0.996
_diffrn_reflns_limit_h_max 14
_diffrn_reflns_limit_h_min -14
_diffrn_reflns_limit_k_max 20
_diffrn_reflns_limit_k_min -20
_diffrn_reflns_limit_l_max 16
_diffrn_reflns_limit_l_min -16
_diffrn_reflns_number 17397
_diffrn_reflns_point_group_measured_fraction_full 0.995
_diffrn_reflns_point_group_measured_fraction_max 0.996
_diffrn_reflns_theta_full 21.469
_diffrn_reflns_theta_max 24.998
_diffrn_reflns_theta_min 1.885
_diffrn_source 'PLSII 2D bending magnet'
_exptl_absorpt_coefficient_mu 0.059
_exptl_absorpt_correction_T_max 0.985
_exptl_absorpt_correction_T_min 0.983
_exptl_absorpt_correction_type empirical
_exptl_absorpt_process_details '<i>HKL3000sm Scalepack(Otwinowski & Minor, 1997)</i>'
_exptl_crystal_colour 'pale yellow'
_exptl_crystal_density_diffrn 1.246
_exptl_crystal_description block
_exptl_crystal_F_000 704
_exptl_crystal_size_max 0.325
_exptl_crystal_size_mid 0.312
_exptl_crystal_size_min 0.298
_refine_diff_density_max 1.169
_refine_diff_density_min -0.263
_refine_diff_density_rms 0.061
_refine_ls_extinction_method none
_refine_ls_goodness_of_fit_ref 1.071
_refine_ls_hydrogen_treatment constr
_refine_ls_matrix_type full
_refine_ls_number_parameters 227
_refine_ls_number_reflns 4897
_refine_ls_number_restraints 0
_refine_ls_restrained_S_all 1.071
_refine_ls_R_factor_all 0.0617
_refine_ls_R_factor_gt 0.0490
_refine_ls_shift/su_max 0.000
_refine_ls_shift/su_mean 0.000
_refine_ls_structure_factor_coef Fsqd
_refine_ls_weighting_details 'w=1/[\s^2^(Fo^2^)+(0.0798P)^2^+0.4054P] where P=(Fo^2^+2Fc^2^)/3'
_refine_ls_weighting_scheme calc
_refine_ls_wR_factor_gt 0.1319
_refine_ls_wR_factor_ref 0.1374
_reflns_Friedel_coverage 0.000
_reflns_number_gt 3905
_reflns_number_total 4897
_reflns_threshold_expression 'I > 2\s(I)'
_cod_data_source_file c7ce01650f2.cif
_cod_data_source_block SPA102
_cod_database_code 7229307
_shelx_shelxl_version_number 2014/7
_shelx_space_group_comment
;
The symmetry employed for this shelxl refinement is uniquely defined
by the following loop, which should always be used as a source of
symmetry information in preference to the above space-group names.
They are only intended as comments.
;
_shelx_estimated_absorpt_t_min 0.981
_shelx_estimated_absorpt_t_max 0.983

loop_
_space_group_symop_operation_xyz
'x, y, z'
'-x+1/2, y+1/2, -z+1/2'
'-x, -y, -z'
'x-1/2, -y-1/2, z-1/2'

loop_
_atom_site_label
_atom_site_type_symbol
_atom_site_fract_x
_atom_site_fract_y
_atom_site_fract_z
_atom_site_U_iso_or_equiv
_atom_site_adp_type
_atom_site_occupancy
_atom_site_site_symmetry_order
_atom_site_calc_flag
_atom_site_refinement_flags_posn
_atom_site_refinement_flags_adp
O1 O 0.38815(9) 0.34548(6) 0.77808(8) 0.0174(2) Uani 1 1 d . .
O2 O 0.12422(8) 0.54963(6) 0.71692(8) 0.0161(2) Uani 1 1 d . .
N1 N 0.43229(10) 0.74175(7) 0.55283(9) 0.0138(2) Uani 1 1 d . .
C1 C 0.30621(12) 0.40654(8) 0.74993(10) 0.0134(2) Uani 1 1 d . .
H1 H 0.2169 0.3971 0.7624 0.016 Uiso 1 1 calc R U
C2 C 0.01367(12) 0.61097(8) 0.68058(11) 0.0153(2) Uani 1 1 d . .
H2A H 0.0033 0.6212 0.5995 0.018 Uiso 1 1 calc R U
H2B H 0.0292 0.6712 0.7185 0.018 Uiso 1 1 calc R U
C3 C -0.11014(12) 0.56564(9) 0.70954(12) 0.0201(3) Uani 1 1 d . .
H3A H -0.1856 0.6100 0.6966 0.024 Uiso 1 1 calc R U
H3B H -0.0939 0.5497 0.7894 0.024 Uiso 1 1 calc R U
C4 C -0.14958(16) 0.47907(11) 0.64226(17) 0.0354(4) Uani 1 1 d . .
H4A H -0.1758 0.4954 0.5638 0.053 Uiso 1 1 calc R U
H4B H -0.2252 0.4493 0.6689 0.053 Uiso 1 1 calc R U
H4C H -0.0732 0.4366 0.6506 0.053 Uiso 1 1 calc R U
C5 C 0.39782(11) 0.65956(8) 0.59969(10) 0.0112(2) Uani 1 1 d . .
C6 C 0.27391(11) 0.64912(8) 0.63615(10) 0.0118(2) Uani 1 1 d . .
H6 H 0.2116 0.6986 0.6292 0.014 Uiso 1 1 calc R U
C7 C 0.24309(11) 0.56599(8) 0.68236(10) 0.0113(2) Uani 1 1 d . .
C8 C 0.33651(11) 0.49301(8) 0.69850(10) 0.0116(2) Uani 1 1 d . .
C9 C 0.45924(12) 0.50533(8) 0.66183(10) 0.0133(2) Uani 1 1 d . .
H9 H 0.5231 0.4567 0.6715 0.016 Uiso 1 1 calc R U
C10 C 0.49016(12) 0.58583(8) 0.61214(10) 0.0131(2) Uani 1 1 d . .
H10 H 0.5733 0.5917 0.5863 0.016 Uiso 1 1 calc R U
C11 C 0.57148(11) 0.76099(8) 0.55107(10) 0.0129(2) Uani 1 1 d . .
C12 C 0.62033(13) 0.75702(9) 0.45196(11) 0.0178(3) Uani 1 1 d . .
H12 H 0.5621 0.7417 0.3851 0.021 Uiso 1 1 calc R U
C13 C 0.75552(13) 0.77568(9) 0.45057(12) 0.0202(3) Uani 1 1 d . .
H13 H 0.7892 0.7733 0.3826 0.024 Uiso 1 1 calc R U
C14 C 0.84068(12) 0.79766(8) 0.54786(12) 0.0185(3) Uani 1 1 d . .
H14 H 0.9327 0.8101 0.5467 0.022 Uiso 1 1 calc R U
C15 C 0.79165(12) 0.80144(9) 0.64700(11) 0.0177(3) Uani 1 1 d . .
H15 H 0.8502 0.8165 0.7138 0.021 Uiso 1 1 calc R U
C16 C 0.65667(12) 0.78323(8) 0.64899(10) 0.0153(2) Uani 1 1 d . .
H16 H 0.6230 0.7860 0.7170 0.018 Uiso 1 1 calc R U
C17 C 0.33850(12) 0.81188(8) 0.51143(10) 0.0120(2) Uani 1 1 d . .
C18 C 0.37101(12) 0.90405(8) 0.53441(11) 0.0149(2) Uani 1 1 d . .
H18 H 0.4550 0.9196 0.5779 0.018 Uiso 1 1 calc R U
C19 C 0.28095(13) 0.97330(9) 0.49387(11) 0.0183(3) Uani 1 1 d . .
H19 H 0.3037 1.0359 0.5101 0.022 Uiso 1 1 calc R U
C20 C 0.15806(13) 0.95174(9) 0.42995(11) 0.0186(3) Uani 1 1 d . .
H20 H 0.0961 0.9991 0.4034 0.022 Uiso 1 1 calc R U
C21 C 0.12656(12) 0.85987(9) 0.40525(11) 0.0173(3) Uani 1 1 d . .
H21 H 0.0432 0.8447 0.3606 0.021 Uiso 1 1 calc R U
C22 C 0.21600(12) 0.79002(9) 0.44533(10) 0.0149(2) Uani 1 1 d . .
H22 H 0.1938 0.7275 0.4277 0.018 Uiso 1 1 calc R U

loop_
_atom_site_aniso_label
_atom_site_aniso_U_11
_atom_site_aniso_U_22
_atom_site_aniso_U_33
_atom_site_aniso_U_23
_atom_site_aniso_U_13
_atom_site_aniso_U_12
O1 0.0186(4) 0.0109(4) 0.0232(5) 0.0039(3) 0.0049(4) 0.0042(3)
O2 0.0105(4) 0.0135(4) 0.0262(5) 0.0080(4) 0.0086(3) 0.0042(3)
N1 0.0100(4) 0.0101(4) 0.0213(5) 0.0048(4) 0.0030(4) -0.0010(3)
C1 0.0144(5) 0.0094(5) 0.0174(6) 0.0015(4) 0.0055(4) 0.0008(4)
C2 0.0112(5) 0.0095(5) 0.0259(6) 0.0027(5) 0.0052(4) 0.0035(4)
C3 0.0137(6) 0.0169(6) 0.0319(7) 0.0045(5) 0.0101(5) 0.0031(4)
C4 0.0219(7) 0.0188(7) 0.0656(12) -0.0031(7) 0.0075(7) -0.0062(5)
C5 0.0119(5) 0.0085(5) 0.0133(5) 0.0007(4) 0.0021(4) -0.0012(4)
C6 0.0116(5) 0.0085(5) 0.0157(5) 0.0012(4) 0.0037(4) 0.0012(4)
C7 0.0105(5) 0.0099(5) 0.0142(5) 0.0006(4) 0.0038(4) -0.0002(4)
C8 0.0120(5) 0.0085(5) 0.0143(5) 0.0008(4) 0.0026(4) 0.0004(4)
C9 0.0121(5) 0.0093(5) 0.0187(6) 0.0005(4) 0.0036(4) 0.0019(4)
C10 0.0105(5) 0.0109(5) 0.0190(6) 0.0002(4) 0.0052(4) 0.0000(4)
C11 0.0106(5) 0.0090(5) 0.0193(6) 0.0028(4) 0.0034(4) -0.0012(4)
C12 0.0172(6) 0.0171(6) 0.0198(6) -0.0001(5) 0.0049(5) -0.0022(4)
C13 0.0196(6) 0.0183(6) 0.0255(7) 0.0014(5) 0.0117(5) -0.0005(5)
C14 0.0125(5) 0.0115(5) 0.0325(7) 0.0038(5) 0.0065(5) -0.0001(4)
C15 0.0140(6) 0.0132(5) 0.0249(6) 0.0032(5) -0.0002(5) -0.0013(4)
C16 0.0155(5) 0.0131(5) 0.0177(6) 0.0024(4) 0.0035(4) -0.0019(4)
C17 0.0127(5) 0.0104(5) 0.0133(5) 0.0027(4) 0.0035(4) 0.0002(4)
C18 0.0140(5) 0.0111(5) 0.0194(6) 0.0003(4) 0.0024(4) -0.0015(4)
C19 0.0217(6) 0.0108(5) 0.0228(6) 0.0012(5) 0.0048(5) 0.0009(5)
C20 0.0177(6) 0.0169(6) 0.0216(6) 0.0051(5) 0.0042(5) 0.0041(5)
C21 0.0145(5) 0.0198(6) 0.0171(6) 0.0040(5) 0.0011(4) -0.0001(4)
C22 0.0155(5) 0.0136(5) 0.0153(5) 0.0016(4) 0.0018(4) -0.0024(4)

loop_
_atom_type_symbol
_atom_type_description
_atom_type_scat_dispersion_real
_atom_type_scat_dispersion_imag
_atom_type_scat_source
C C 0.0020 0.0010 'International Tables Vol C Tables 4.2.6.8 and 6.1.1.4'
H H 0.0000 0.0000 'International Tables Vol C Tables 4.2.6.8 and 6.1.1.4'
N N 0.0040 0.0020 'International Tables Vol C Tables 4.2.6.8 and 6.1.1.4'
O O 0.0080 0.0040 'International Tables Vol C Tables 4.2.6.8 and 6.1.1.4'

loop_
_geom_angle_atom_site_label_1
_geom_angle_atom_site_label_2
_geom_angle_atom_site_label_3
_geom_angle
C7 O2 C2 118.47(9)
C5 N1 C17 124.10(10)
C5 N1 C11 119.03(10)
C17 N1 C11 116.77(9)
O1 C1 C8 124.31(11)
O1 C1 H1 117.8
C8 C1 H1 117.8
O2 C2 C3 106.83(10)
O2 C2 H2A 110.4
C3 C2 H2A 110.4
O2 C2 H2B 110.4
C3 C2 H2B 110.4
H2A C2 H2B 108.6
C2 C3 C4 112.76(12)
C2 C3 H3A 109.0
C4 C3 H3A 109.0
C2 C3 H3B 109.0
C4 C3 H3B 109.0
H3A C3 H3B 107.8
C3 C4 H4A 109.5
C3 C4 H4B 109.5
H4A C4 H4B 109.5
C3 C4 H4C 109.5
H4A C4 H4C 109.5
H4B C4 H4C 109.5
N1 C5 C6 121.34(10)
N1 C5 C10 119.17(10)
C6 C5 C10 119.48(10)
C7 C6 C5 119.65(10)
C7 C6 H6 120.2
C5 C6 H6 120.2
O2 C7 C6 123.23(10)
O2 C7 C8 115.53(10)
C6 C7 C8 121.23(10)
C9 C8 C7 117.89(10)
C9 C8 C1 120.62(10)
C7 C8 C1 121.48(10)
C10 C9 C8 121.92(11)
C10 C9 H9 119.0
C8 C9 H9 119.0
C9 C10 C5 119.75(11)
C9 C10 H10 120.1
C5 C10 H10 120.1
C12 C11 C16 120.20(11)
C12 C11 N1 119.90(11)
C16 C11 N1 119.90(11)
C11 C12 C13 119.74(12)
C11 C12 H12 120.1
C13 C12 H12 120.1
C14 C13 C12 120.23(13)
C14 C13 H13 119.9
C12 C13 H13 119.9
C13 C14 C15 119.94(12)
C13 C14 H14 120.0
C15 C14 H14 120.0
C14 C15 C16 120.16(12)
C14 C15 H15 119.9
C16 C15 H15 119.9
C11 C16 C15 119.72(12)
C11 C16 H16 120.1
C15 C16 H16 120.1
C18 C17 C22 119.36(11)
C18 C17 N1 119.55(11)
C22 C17 N1 121.05(11)
C19 C18 C17 120.22(11)
C19 C18 H18 119.9
C17 C18 H18 119.9
C20 C19 C18 120.57(12)
C20 C19 H19 119.7
C18 C19 H19 119.7
C19 C20 C21 119.25(12)
C19 C20 H20 120.4
C21 C20 H20 120.4
C22 C21 C20 120.65(12)
C22 C21 H21 119.7
C20 C21 H21 119.7
C21 C22 C17 119.93(12)
C21 C22 H22 120.0
C17 C22 H22 120.0

loop_
_geom_bond_atom_site_label_1
_geom_bond_atom_site_label_2
_geom_bond_distance
O1 C1 1.2221(14)
O2 C7 1.3594(14)
O2 C2 1.4394(14)
N1 C5 1.3923(15)
N1 C17 1.4246(15)
N1 C11 1.4377(15)
C1 C8 1.4589(16)
C1 H1 0.9500
C2 C3 1.5073(17)
C2 H2A 0.9900
C2 H2B 0.9900
C3 C4 1.518(2)
C3 H3A 0.9900
C3 H3B 0.9900
C4 H4A 0.9800
C4 H4B 0.9800
C4 H4C 0.9800
C5 C6 1.4060(16)
C5 C10 1.4110(16)
C6 C7 1.3893(16)
C6 H6 0.9500
C7 C8 1.4104(15)
C8 C9 1.3991(16)
C9 C10 1.3765(16)
C9 H9 0.9500
C10 H10 0.9500
C11 C12 1.3839(18)
C11 C16 1.3903(17)
C12 C13 1.3957(18)
C12 H12 0.9500
C13 C14 1.383(2)
C13 H13 0.9500
C14 C15 1.385(2)
C14 H14 0.9500
C15 C16 1.3936(17)
C15 H15 0.9500
C16 H16 0.9500
C17 C18 1.3947(16)
C17 C22 1.3968(17)
C18 C19 1.3901(17)
C18 H18 0.9500
C19 C20 1.3877(19)
C19 H19 0.9500
C20 C21 1.3920(19)
C20 H20 0.9500
C21 C22 1.3914(17)
C21 H21 0.9500
C22 H22 0.9500

loop_
_geom_torsion_atom_site_label_1
_geom_torsion_atom_site_label_2
_geom_torsion_atom_site_label_3
_geom_torsion_atom_site_label_4
_geom_torsion
C7 O2 C2 C3 167.90(11)
O2 C2 C3 C4 -67.57(15)
C17 N1 C5 C6 -16.82(18)
C11 N1 C5 C6 159.36(11)
C17 N1 C5 C10 164.09(11)
C11 N1 C5 C10 -19.73(16)
N1 C5 C6 C7 179.93(11)
C10 C5 C6 C7 -0.99(17)
C2 O2 C7 C6 15.56(17)
C2 O2 C7 C8 -165.76(10)
C5 C6 C7 O2 -178.25(11)
C5 C6 C7 C8 3.14(17)
O2 C7 C8 C9 178.41(11)
C6 C7 C8 C9 -2.88(17)
O2 C7 C8 C1 -0.52(16)
C6 C7 C8 C1 178.19(11)
O1 C1 C8 C9 10.25(19)
O1 C1 C8 C7 -170.84(12)
C7 C8 C9 C10 0.48(18)
C1 C8 C9 C10 179.42(11)
C8 C9 C10 C5 1.60(18)
N1 C5 C10 C9 177.75(11)
C6 C5 C10 C9 -1.35(17)
C5 N1 C11 C12 107.91(13)
C17 N1 C11 C12 -75.63(15)
C5 N1 C11 C16 -71.88(15)
C17 N1 C11 C16 104.58(13)
C16 C11 C12 C13 -0.17(19)
N1 C11 C12 C13 -179.96(11)
C11 C12 C13 C14 0.3(2)
C12 C13 C14 C15 -0.2(2)
C13 C14 C15 C16 -0.05(19)
C12 C11 C16 C15 -0.07(18)
N1 C11 C16 C15 179.72(10)
C14 C15 C16 C11 0.18(18)
C5 N1 C17 C18 137.24(12)
C11 N1 C17 C18 -39.02(16)
C5 N1 C17 C22 -44.70(17)
C11 N1 C17 C22 139.04(12)
C22 C17 C18 C19 1.42(19)
N1 C17 C18 C19 179.51(11)
C17 C18 C19 C20 -0.2(2)
C18 C19 C20 C21 -1.0(2)
C19 C20 C21 C22 1.0(2)
C20 C21 C22 C17 0.28(19)
C18 C17 C22 C21 -1.46(18)
N1 C17 C22 C21 -179.52(11)
